data_7103602
loop_
_publ_author_name
'Ali, Shoaib'
'Baskar, Viswanathan'
'Muryn, Christopher A'
'Winpenny, Richard E P'

_publ_section_title
;
 Mixed antimonate-phosphonate ligands as polydentate bridging oxygen
 donors.
;
_journal_issue 47
_journal_name_full 'Chemical communications (Cambridge, England)'
_journal_page_first 6375
_journal_page_last 6377
_journal_paper_doi 10.1039/b815270e
_journal_year 2008
_chemical_formula_sum 'C36 H62 Cl2 O19 P6 Sb2'
_chemical_formula_weight 1299.08
_chemical_name_systematic
;
?
;
_space_group_IT_number 2
_symmetry_cell_setting triclinic
_symmetry_space_group_name_Hall '-P 1'
_symmetry_space_group_name_H-M 'P -1'
_atom_sites_solution_hydrogens geom
_atom_sites_solution_primary direct
_atom_sites_solution_secondary difmap
_audit_creation_method SHELXL-97
_cell_angle_alpha 94.982(13)
_cell_angle_beta 99.542(14)
_cell_angle_gamma 90.679(13)
_cell_formula_units_Z 2
_cell_length_a 10.4506(19)
_cell_length_b 11.6444(18)
_cell_length_c 22.684(3)
_cell_measurement_reflns_used 9873
_cell_measurement_temperature 100(2)
_cell_measurement_theta_max 28.0788
_cell_measurement_theta_min 2.6400
_cell_volume 2711.0(8)
_computing_cell_refinement
;
CrysAlis RED, Oxford Diffraction Ltd.,
Version 1.171.32.4 (release 27-04-2006 CrysAlis171 .NET)
(compiled Apr 27 2007,17:53:11)
;
_computing_data_collection
;
CrysAlis CCD, Oxford Diffraction Ltd.,
Version 1.171.32.4 (release 27-04-2006 CrysAlis171 .NET)
(compiled Apr 27 2007,17:53:11)
;
_computing_data_reduction
;
CrysAlis RED, Oxford Diffraction Ltd.,
Version 1.171.32.4 (release 27-04-2006 CrysAlis171 .NET)
(compiled Apr 27 2007,17:53:11)
;
_computing_molecular_graphics 'SHELXL-97 (Sheldrick, 1997)'
_computing_publication_material 'SHELXL-97 (Sheldrick, 1997)'
_computing_structure_refinement 'SHELXL-97 (Sheldrick, 1997)'
_computing_structure_solution 'SHELXS-97 (Sheldrick, 1990)'
_diffrn_ambient_temperature 100(2)
_diffrn_detector_area_resol_mean 8.3367
_diffrn_measured_fraction_theta_full 0.995
_diffrn_measured_fraction_theta_max 0.995
_diffrn_measurement_device_type 'Oxford Diffraction XCalibur 2'
_diffrn_measurement_method 'phi and omega'
_diffrn_radiation_monochromator graphite
_diffrn_radiation_source 'fine-focus sealed tube'
_diffrn_radiation_type MoK\a
_diffrn_radiation_wavelength 0.71073
_diffrn_reflns_av_R_equivalents 0.0604
_diffrn_reflns_av_sigmaI/netI 0.1397
_diffrn_reflns_limit_h_max 12
_diffrn_reflns_limit_h_min -12
_diffrn_reflns_limit_k_max 13
_diffrn_reflns_limit_k_min -13
_diffrn_reflns_limit_l_max 27
_diffrn_reflns_limit_l_min -25
_diffrn_reflns_number 29942
_diffrn_reflns_theta_full 25.03
_diffrn_reflns_theta_max 25.03
_diffrn_reflns_theta_min 4.08
_exptl_absorpt_coefficient_mu 1.337
_exptl_absorpt_correction_T_max 0.8779
_exptl_absorpt_correction_T_min 0.6898
_exptl_absorpt_correction_type multi-scan
_exptl_absorpt_process_details
;
CrysAlis RED, Oxford Diffraction Ltd.,
Version 1.171.31.5 (release 28-08-2006 CrysAlis171 .NET)
(compiled Aug 28 2006,13:05:05)
Empirical absorption correction using spherical harmonics,
implemented in SCALE3 ABSPACK scaling algorithm.
;
_exptl_crystal_colour colourless
_exptl_crystal_density_diffrn 1.591
_exptl_crystal_density_method 'not measured'
_exptl_crystal_description block
_exptl_crystal_F_000 1312
_exptl_crystal_size_max 0.30
_exptl_crystal_size_mid 0.15
_exptl_crystal_size_min 0.10
_refine_diff_density_max 2.447
_refine_diff_density_min -1.130
_refine_diff_density_rms 0.148
_refine_ls_extinction_method none
_refine_ls_goodness_of_fit_ref 0.950
_refine_ls_hydrogen_treatment constr
_refine_ls_matrix_type full
_refine_ls_number_parameters 604
_refine_ls_number_reflns 9551
_refine_ls_number_restraints 0
_refine_ls_restrained_S_all 0.950
_refine_ls_R_factor_all 0.1040
_refine_ls_R_factor_gt 0.0547
_refine_ls_shift/su_max 0.003
_refine_ls_shift/su_mean 0.000
_refine_ls_structure_factor_coef Fsqd
_refine_ls_weighting_details 'calc w=1/[\s^2^(Fo^2^)+(0.0731P)^2^+0.0000P] where P=(Fo^2^+2Fc^2^)/3'
_refine_ls_weighting_scheme calc
_refine_ls_wR_factor_gt 0.1259
_refine_ls_wR_factor_ref 0.1413
_reflns_number_gt 5296
_reflns_number_total 9551
_reflns_threshold_expression >2sigma(I)
_cod_data_source_file b815270e.txt
_cod_data_source_block orepw610pb1
_cod_original_sg_symbol_H-M P-1
_cod_database_code 7103602

loop_
_symmetry_equiv_pos_as_xyz
'x, y, z'
'-x, -y, -z'

loop_
_atom_site_label
_atom_site_type_symbol
_atom_site_fract_x
_atom_site_fract_y
_atom_site_fract_z
_atom_site_U_iso_or_equiv
_atom_site_adp_type
_atom_site_occupancy
_atom_site_symmetry_multiplicity
_atom_site_calc_flag
_atom_site_refinement_flags
_atom_site_disorder_assembly
_atom_site_disorder_group
Sb1 Sb 0.28465(5) 0.68244(4) 0.33596(2) 0.02243(16) Uani 1 1 d . . .
Sb2 Sb 0.26590(5) 0.71387(4) 0.17947(2) 0.02310(16) Uani 1 1 d . . .
P1 P 0.57505(19) 0.81431(18) 0.35968(9) 0.0263(5) Uani 1 1 d . . .
P2 P 0.2046(2) 0.91986(17) 0.27782(9) 0.0253(5) Uani 1 1 d . . .
P3 P 0.5582(2) 0.8353(2) 0.16369(11) 0.0417(6) Uani 1 1 d . . .
P4 P 0.46367(19) 0.45445(18) 0.31757(9) 0.0262(5) Uani 1 1 d . . .
P5 P 0.08492(19) 0.53350(17) 0.23157(9) 0.0222(5) Uani 1 1 d . . .
P6 P 0.4420(3) 0.4953(2) 0.12049(11) 0.0485(7) Uani 1 1 d . . .
C1 C 0.2164(6) 0.6813(6) 0.4177(3) 0.0230(18) Uani 1 1 d . . .
C2 C 0.1855(7) 0.5762(6) 0.4379(3) 0.0236(18) Uani 1 1 d . . .
H2 H 0.1987 0.5060 0.4153 0.028 Uiso 1 1 calc R . .
C3 C 0.1360(7) 0.5735(6) 0.4907(3) 0.0253(18) Uani 1 1 d . . .
H3 H 0.1164 0.5023 0.5051 0.030 Uiso 1 1 calc R . .
C4 C 0.1161(7) 0.6766(7) 0.5217(3) 0.0244(18) Uani 1 1 d . . .
C5 C 0.1513(7) 0.7814(6) 0.5039(3) 0.029(2) Uani 1 1 d . . .
H5 H 0.1412 0.8514 0.5273 0.035 Uiso 1 1 calc R . .
C6 C 0.2017(7) 0.7817(6) 0.4511(3) 0.0245(18) Uani 1 1 d . . .
H6 H 0.2264 0.8528 0.4381 0.029 Uiso 1 1 calc R . .
C7 C 0.1780(7) 0.7540(6) 0.0934(3) 0.0267(19) Uani 1 1 d . . .
C8 C 0.0590(9) 0.8015(7) 0.0860(4) 0.042(2) Uani 1 1 d . . .
H8 H 0.0132 0.8122 0.1188 0.050 Uiso 1 1 calc R . .
C9 C 0.0045(9) 0.8344(8) 0.0300(4) 0.050(3) Uani 1 1 d . . .
H9 H -0.0789 0.8672 0.0238 0.060 Uiso 1 1 calc R . .
C10 C 0.0740(9) 0.8184(8) -0.0158(3) 0.040(2) Uani 1 1 d . . .
C11 C 0.1884(10) 0.7688(7) -0.0096(4) 0.046(2) Uani 1 1 d . . .
H11 H 0.2308 0.7537 -0.0433 0.055 Uiso 1 1 calc R . .
C12 C 0.2442(8) 0.7397(6) 0.0449(4) 0.031(2) Uani 1 1 d . . .
H12 H 0.3290 0.7094 0.0502 0.038 Uiso 1 1 calc R . .
C13 C 0.6879(7) 0.8292(7) 0.4301(3) 0.032(2) Uani 1 1 d . . .
C14 C 0.6333(8) 0.9103(7) 0.4759(4) 0.043(2) Uani 1 1 d . . .
H14A H 0.5482 0.8805 0.4813 0.064 Uiso 1 1 calc R . .
H14B H 0.6240 0.9872 0.4615 0.064 Uiso 1 1 calc R . .
H14C H 0.6926 0.9152 0.5144 0.064 Uiso 1 1 calc R . .
C15 C 0.7130(8) 0.7091(7) 0.4521(3) 0.043(2) Uani 1 1 d . . .
H15A H 0.7683 0.7168 0.4917 0.064 Uiso 1 1 calc R . .
H15B H 0.7565 0.6624 0.4237 0.064 Uiso 1 1 calc R . .
H15C H 0.6302 0.6714 0.4551 0.064 Uiso 1 1 calc R . .
C16 C 0.8143(7) 0.8824(8) 0.4164(4) 0.047(3) Uani 1 1 d . . .
H16A H 0.7941 0.9504 0.3944 0.071 Uiso 1 1 calc R . .
H16B H 0.8562 0.8255 0.3920 0.071 Uiso 1 1 calc R . .
H16C H 0.8730 0.9050 0.4541 0.071 Uiso 1 1 calc R . .
C17 C 0.0644(8) 1.0055(7) 0.2797(3) 0.033(2) Uani 1 1 d . . .
C18 C 0.0710(8) 1.0664(7) 0.3428(3) 0.038(2) Uani 1 1 d . . .
H18A H -0.0052 1.1143 0.3439 0.056 Uiso 1 1 calc R . .
H18B H 0.1500 1.1152 0.3530 0.056 Uiso 1 1 calc R . .
H18C H 0.0724 1.0087 0.3718 0.056 Uiso 1 1 calc R . .
C19 C 0.0635(10) 1.0967(7) 0.2351(4) 0.054(3) Uani 1 1 d . . .
H19A H 0.0622 1.0587 0.1947 0.081 Uiso 1 1 calc R . .
H19B H 0.1415 1.1464 0.2466 0.081 Uiso 1 1 calc R . .
H19C H -0.0138 1.1434 0.2355 0.081 Uiso 1 1 calc R . .
C20 C -0.0578(7) 0.9299(7) 0.2643(4) 0.043(2) Uani 1 1 d . . .
H20A H -0.1339 0.9773 0.2669 0.065 Uiso 1 1 calc R . .
H20B H -0.0546 0.8707 0.2927 0.065 Uiso 1 1 calc R . .
H20C H -0.0640 0.8927 0.2234 0.065 Uiso 1 1 calc R . .
C21 C 0.5602(8) 0.9798(7) 0.1411(4) 0.039(2) Uani 1 1 d . . .
C22 C 0.6854(9) 1.0081(9) 0.1221(5) 0.072(3) Uani 1 1 d . . .
H22A H 0.6983 0.9540 0.0881 0.108 Uiso 1 1 calc R . .
H22B H 0.7567 1.0020 0.1556 0.108 Uiso 1 1 calc R . .
H22C H 0.6838 1.0869 0.1099 0.108 Uiso 1 1 calc R . .
C23 C 0.4439(9) 0.9908(8) 0.0910(4) 0.060(3) Uani 1 1 d . . .
H23A H 0.4373 1.0712 0.0815 0.091 Uiso 1 1 calc R . .
H23B H 0.3641 0.9666 0.1045 0.091 Uiso 1 1 calc R . .
H23C H 0.4559 0.9416 0.0552 0.091 Uiso 1 1 calc R . .
C24 C 0.5417(11) 1.0630(8) 0.1957(5) 0.076(4) Uani 1 1 d . . .
H24A H 0.6267 1.0921 0.2171 0.114 Uiso 1 1 calc R . .
H24B H 0.4974 1.0219 0.2228 0.114 Uiso 1 1 calc R . .
H24C H 0.4894 1.1278 0.1820 0.114 Uiso 1 1 calc R . .
C25 C 0.4981(7) 0.3389(6) 0.3643(4) 0.033(2) Uani 1 1 d . . .
C26 C 0.5992(8) 0.2616(7) 0.3410(4) 0.048(2) Uani 1 1 d . . .
H26A H 0.6820 0.3046 0.3456 0.072 Uiso 1 1 calc R . .
H26B H 0.5698 0.2367 0.2985 0.072 Uiso 1 1 calc R . .
H26C H 0.6109 0.1939 0.3639 0.072 Uiso 1 1 calc R . .
C27 C 0.3726(8) 0.2669(7) 0.3614(4) 0.042(2) Uani 1 1 d . . .
H27A H 0.3916 0.1991 0.3837 0.064 Uiso 1 1 calc R . .
H27B H 0.3370 0.2421 0.3194 0.064 Uiso 1 1 calc R . .
H27C H 0.3091 0.3138 0.3792 0.064 Uiso 1 1 calc R . .
C28 C 0.5468(8) 0.3883(7) 0.4286(4) 0.039(2) Uani 1 1 d . . .
H28A H 0.5629 0.3252 0.4546 0.058 Uiso 1 1 calc R . .
H28B H 0.4812 0.4387 0.4425 0.058 Uiso 1 1 calc R . .
H28C H 0.6276 0.4329 0.4302 0.058 Uiso 1 1 calc R . .
C29 C -0.0871(7) 0.4950(6) 0.2170(3) 0.0259(19) Uani 1 1 d . . .
C30 C -0.1157(8) 0.4165(7) 0.2639(4) 0.039(2) Uani 1 1 d . . .
H30A H -0.0928 0.4574 0.3040 0.059 Uiso 1 1 calc R . .
H30B H -0.0643 0.3469 0.2615 0.059 Uiso 1 1 calc R . .
H30C H -0.2082 0.3949 0.2564 0.059 Uiso 1 1 calc R . .
C31 C -0.1195(7) 0.4327(7) 0.1542(4) 0.039(2) Uani 1 1 d . . .
H31A H -0.2124 0.4123 0.1452 0.059 Uiso 1 1 calc R . .
H31B H -0.0691 0.3624 0.1523 0.059 Uiso 1 1 calc R . .
H31C H -0.0977 0.4833 0.1248 0.059 Uiso 1 1 calc R . .
C32 C -0.1621(7) 0.6051(7) 0.2219(4) 0.033(2) Uani 1 1 d . . .
H32A H -0.1436 0.6548 0.1914 0.050 Uiso 1 1 calc R . .
H32B H -0.1358 0.6454 0.2619 0.050 Uiso 1 1 calc R . .
H32C H -0.2553 0.5862 0.2154 0.050 Uiso 1 1 calc R . .
C33 C 0.3622(9) 0.3816(8) 0.0682(4) 0.048(2) Uani 1 1 d . . .
C34 C 0.4732(10) 0.3113(7) 0.0465(4) 0.057(3) Uani 1 1 d . . .
H34A H 0.4378 0.2378 0.0255 0.086 Uiso 1 1 calc R . .
H34B H 0.5384 0.2966 0.0811 0.086 Uiso 1 1 calc R . .
H34C H 0.5135 0.3551 0.0191 0.086 Uiso 1 1 calc R . .
C35 C 0.2840(10) 0.3049(9) 0.1014(5) 0.070(3) Uani 1 1 d . . .
H35A H 0.2172 0.3505 0.1175 0.104 Uiso 1 1 calc R . .
H35B H 0.3421 0.2741 0.1345 0.104 Uiso 1 1 calc R . .
H35C H 0.2425 0.2410 0.0736 0.104 Uiso 1 1 calc R . .
C36 C 0.2760(10) 0.4296(9) 0.0176(4) 0.069(3) Uani 1 1 d . . .
H36A H 0.2313 0.3662 -0.0096 0.104 Uiso 1 1 calc R . .
H36B H 0.3282 0.4755 -0.0043 0.104 Uiso 1 1 calc R . .
H36C H 0.2117 0.4786 0.0335 0.104 Uiso 1 1 calc R . .
O1 O 0.3440(4) 0.6796(4) 0.2591(2) 0.0257(12) Uani 1 1 d . . .
O2 O 0.1845(5) 0.8548(4) 0.2149(2) 0.0299(13) Uani 1 1 d . . .
O3 O 0.1965(4) 0.8312(4) 0.3235(2) 0.0218(12) Uani 1 1 d . . .
O4 O 0.1074(4) 0.6158(4) 0.1858(2) 0.0240(12) Uani 1 1 d . . .
O5 O 0.1209(4) 0.5922(4) 0.2958(2) 0.0244(12) Uani 1 1 d . . .
O6 O 0.3273(5) 0.9914(4) 0.2929(2) 0.0371(14) Uani 1 1 d . . .
O7 O 0.1597(5) 0.4201(4) 0.2243(2) 0.0273(13) Uani 1 1 d . . .
O8 O 0.3418(5) 0.5713(4) 0.1462(2) 0.0362(14) Uani 1 1 d . . .
O9 O 0.5274(6) 0.4406(6) 0.1728(3) 0.0588(19) Uani 1 1 d . . .
O10 O 0.5277(6) 0.5636(6) 0.0877(3) 0.0612(19) Uani 1 1 d . . .
O11 O 0.4251(5) 0.8064(5) 0.1771(2) 0.0413(15) Uani 1 1 d . . .
O12 O 0.5908(7) 0.7577(6) 0.1104(3) 0.070(2) Uani 1 1 d . . .
O13 O 0.6597(5) 0.8275(4) 0.2186(2) 0.0352(14) Uani 1 1 d . . .
O14 O 0.4474(5) 0.7660(4) 0.3765(2) 0.0295(13) Uani 1 1 d . . .
O15 O 0.6272(5) 0.7355(4) 0.3135(2) 0.0263(12) Uani 1 1 d . . .
O16 O 0.5509(5) 0.9366(5) 0.3396(2) 0.0432(15) Uani 1 1 d . . .
O17 O 0.3730(5) 0.5335(4) 0.3494(2) 0.0291(13) Uani 1 1 d . . .
O18 O 0.4007(5) 0.4100(5) 0.2557(2) 0.0382(15) Uani 1 1 d . . .
O19 O 0.5957(5) 0.5168(4) 0.3176(2) 0.0309(13) Uani 1 1 d . . .
Cl1 Cl 0.0488(2) 0.67477(18) 0.58679(9) 0.0377(5) Uani 1 1 d . . .
Cl2 Cl 0.0079(3) 0.8645(2) -0.08571(10) 0.0668(8) Uani 1 1 d . . .

loop_
_atom_site_aniso_label
_atom_site_aniso_U_11
_atom_site_aniso_U_22
_atom_site_aniso_U_33
_atom_site_aniso_U_23
_atom_site_aniso_U_13
_atom_site_aniso_U_12
Sb1 0.0174(3) 0.0253(3) 0.0235(3) -0.0014(2) 0.0020(2) 0.0017(2)
Sb2 0.0189(3) 0.0251(3) 0.0255(3) -0.0001(2) 0.0057(2) -0.0036(2)
P1 0.0214(12) 0.0263(12) 0.0326(12) 0.0065(10) 0.0065(10) -0.0027(10)
P2 0.0259(12) 0.0200(11) 0.0291(12) -0.0021(9) 0.0045(9) -0.0051(9)
P3 0.0369(15) 0.0420(15) 0.0474(15) 0.0090(12) 0.0082(12) -0.0073(12)
P4 0.0185(11) 0.0260(12) 0.0320(12) -0.0047(10) 0.0020(9) 0.0029(10)
P5 0.0186(11) 0.0239(12) 0.0232(11) -0.0009(9) 0.0025(9) -0.0008(9)
P6 0.0463(16) 0.0495(16) 0.0502(16) 0.0041(13) 0.0095(13) 0.0000(13)
C1 0.008(4) 0.030(5) 0.027(4) -0.006(4) -0.004(3) 0.001(4)
C2 0.020(4) 0.016(4) 0.030(5) -0.007(4) -0.004(4) -0.007(3)
C3 0.018(4) 0.026(5) 0.034(5) 0.004(4) 0.010(4) -0.004(4)
C4 0.011(4) 0.041(5) 0.020(4) 0.000(4) 0.002(3) 0.001(4)
C5 0.038(5) 0.017(4) 0.028(5) -0.014(4) 0.000(4) -0.004(4)
C6 0.025(5) 0.017(4) 0.032(5) 0.007(4) 0.002(4) 0.004(4)
C7 0.027(5) 0.028(5) 0.026(5) -0.002(4) 0.009(4) -0.003(4)
C8 0.042(6) 0.041(6) 0.042(6) -0.003(5) 0.008(5) -0.002(5)
C9 0.045(6) 0.055(7) 0.050(6) 0.014(5) 0.003(5) 0.011(5)
C10 0.056(7) 0.042(6) 0.020(5) 0.012(4) -0.001(4) -0.006(5)
C11 0.062(7) 0.045(6) 0.033(6) 0.010(5) 0.014(5) 0.004(5)
C12 0.021(5) 0.027(5) 0.043(5) 0.002(4) -0.001(4) -0.001(4)
C13 0.017(4) 0.039(5) 0.039(5) -0.001(4) 0.005(4) -0.005(4)
C14 0.034(5) 0.046(6) 0.041(5) -0.008(4) -0.007(4) -0.001(4)
C15 0.044(6) 0.044(6) 0.031(5) -0.001(4) -0.019(4) 0.010(5)
C16 0.018(5) 0.061(7) 0.060(6) -0.008(5) 0.005(4) -0.018(5)
C17 0.034(5) 0.029(5) 0.033(5) -0.002(4) 0.004(4) -0.004(4)
C18 0.030(5) 0.036(5) 0.043(5) -0.012(4) 0.003(4) 0.004(4)
C19 0.085(8) 0.029(5) 0.047(6) 0.009(5) 0.004(5) 0.007(5)
C20 0.028(5) 0.027(5) 0.066(6) -0.013(4) -0.009(5) -0.005(4)
C21 0.038(5) 0.044(6) 0.039(5) 0.024(5) 0.007(4) -0.010(4)
C22 0.056(7) 0.086(9) 0.083(8) 0.042(7) 0.016(6) -0.001(6)
C23 0.055(7) 0.061(7) 0.066(7) 0.033(6) -0.001(6) -0.009(6)
C24 0.102(10) 0.039(6) 0.077(8) 0.001(6) -0.013(7) -0.009(6)
C25 0.024(5) 0.022(5) 0.055(6) 0.009(4) 0.008(4) 0.006(4)
C26 0.045(6) 0.034(5) 0.069(7) 0.006(5) 0.020(5) 0.013(5)
C27 0.033(5) 0.035(5) 0.056(6) -0.005(5) 0.005(4) -0.001(4)
C28 0.029(5) 0.036(5) 0.050(6) 0.008(4) 0.001(4) 0.006(4)
C29 0.017(4) 0.030(5) 0.034(5) 0.008(4) 0.010(4) 0.006(4)
C30 0.034(5) 0.033(5) 0.059(6) 0.017(5) 0.022(4) 0.001(4)
C31 0.017(5) 0.046(6) 0.050(6) -0.020(5) 0.003(4) -0.010(4)
C32 0.014(4) 0.036(5) 0.049(5) 0.006(4) 0.003(4) -0.003(4)
C33 0.051(6) 0.040(6) 0.054(6) -0.003(5) 0.014(5) -0.007(5)
C34 0.094(8) 0.036(6) 0.047(6) 0.007(5) 0.029(6) -0.016(6)
C35 0.073(8) 0.063(7) 0.074(8) -0.003(6) 0.021(6) -0.007(6)
C36 0.076(8) 0.072(8) 0.056(7) -0.015(6) 0.008(6) 0.004(7)
O1 0.019(3) 0.036(3) 0.020(3) -0.003(2) 0.000(2) 0.004(2)
O2 0.038(3) 0.030(3) 0.023(3) -0.003(2) 0.009(2) 0.007(3)
O3 0.023(3) 0.020(3) 0.025(3) 0.003(2) 0.010(2) 0.000(2)
O4 0.017(3) 0.031(3) 0.023(3) 0.002(2) 0.001(2) -0.001(2)
O5 0.019(3) 0.026(3) 0.027(3) 0.000(2) 0.003(2) -0.006(2)
O6 0.036(3) 0.030(3) 0.045(3) -0.007(3) 0.012(3) -0.017(3)
O7 0.028(3) 0.021(3) 0.031(3) -0.004(2) 0.006(2) -0.001(2)
O8 0.037(3) 0.039(3) 0.037(3) -0.001(3) 0.019(3) 0.020(3)
O9 0.046(4) 0.075(5) 0.052(4) 0.018(4) -0.007(3) 0.006(4)
O10 0.062(5) 0.062(5) 0.065(4) 0.013(4) 0.024(4) -0.015(4)
O11 0.024(3) 0.055(4) 0.045(4) -0.002(3) 0.011(3) -0.018(3)
O12 0.086(5) 0.071(5) 0.050(4) -0.021(4) 0.020(4) -0.001(4)
O13 0.026(3) 0.041(4) 0.039(3) 0.009(3) 0.003(3) -0.003(3)
O14 0.018(3) 0.040(3) 0.028(3) -0.005(3) -0.001(2) -0.002(3)
O15 0.022(3) 0.029(3) 0.027(3) 0.002(2) 0.003(2) -0.009(2)
O16 0.049(4) 0.034(3) 0.050(4) 0.012(3) 0.017(3) -0.002(3)
O17 0.034(3) 0.030(3) 0.022(3) 0.001(2) 0.000(2) 0.004(3)
O18 0.024(3) 0.049(4) 0.039(3) -0.014(3) 0.006(3) 0.009(3)
O19 0.020(3) 0.036(3) 0.036(3) -0.001(3) 0.004(2) 0.004(3)
Cl1 0.0441(14) 0.0416(13) 0.0296(11) -0.0050(10) 0.0166(10) -0.0034(11)
Cl2 0.095(2) 0.0653(18) 0.0382(14) 0.0145(13) -0.0007(14) 0.0119(16)

loop_
_atom_type_symbol
_atom_type_description
_atom_type_scat_dispersion_real
_atom_type_scat_dispersion_imag
_atom_type_scat_source
C C 0.0033 0.0016 'International Tables Vol C Tables 4.2.6.8 and 6.1.1.4'
H H 0.0000 0.0000 'International Tables Vol C Tables 4.2.6.8 and 6.1.1.4'
O O 0.0106 0.0060 'International Tables Vol C Tables 4.2.6.8 and 6.1.1.4'
P P 0.1023 0.0942 'International Tables Vol C Tables 4.2.6.8 and 6.1.1.4'
Cl Cl 0.1484 0.1585 'International Tables Vol C Tables 4.2.6.8 and 6.1.1.4'
Sb Sb -0.5866 1.5461 'International Tables Vol C Tables 4.2.6.8 and 6.1.1.4'

loop_
_geom_angle_atom_site_label_1
_geom_angle_atom_site_label_2
_geom_angle_atom_site_label_3
_geom_angle
_geom_angle_site_symmetry_1
_geom_angle_site_symmetry_3
_geom_angle_publ_flag
O1 Sb1 O3 91.81(19) . . ?
O1 Sb1 O14 90.6(2) . . ?
O3 Sb1 O14 90.9(2) . . ?
O1 Sb1 O17 88.8(2) . . ?
O3 Sb1 O17 179.39(18) . . ?
O14 Sb1 O17 88.9(2) . . ?
O1 Sb1 O5 89.92(19) . . ?
O3 Sb1 O5 91.00(19) . . ?
O14 Sb1 O5 178.0(2) . . ?
O17 Sb1 O5 89.20(19) . . ?
O1 Sb1 C1 178.2(2) . . ?
O3 Sb1 C1 88.7(2) . . ?
O14 Sb1 C1 91.1(2) . . ?
O17 Sb1 C1 90.7(2) . . ?
O5 Sb1 C1 88.3(2) . . ?
O1 Sb2 O11 87.5(2) . . ?
O1 Sb2 O8 89.0(2) . . ?
O11 Sb2 O8 91.9(2) . . ?
O1 Sb2 O2 90.01(19) . . ?
O11 Sb2 O2 90.1(2) . . ?
O8 Sb2 O2 177.7(2) . . ?
O1 Sb2 O4 89.61(19) . . ?
O11 Sb2 O4 177.1(2) . . ?
O8 Sb2 O4 87.6(2) . . ?
O2 Sb2 O4 90.4(2) . . ?
O1 Sb2 C7 178.7(3) . . ?
O11 Sb2 C7 92.8(3) . . ?
O8 Sb2 C7 92.3(3) . . ?
O2 Sb2 C7 88.7(2) . . ?
O4 Sb2 C7 90.1(2) . . ?
O15 P1 O16 112.5(3) . . ?
O15 P1 O14 112.8(3) . . ?
O16 P1 O14 108.7(3) . . ?
O15 P1 C13 110.9(3) . . ?
O16 P1 C13 107.2(3) . . ?
O14 P1 C13 104.3(3) . . ?
O6 P2 O3 111.9(3) . . ?
O6 P2 O2 114.0(3) . . ?
O3 P2 O2 107.9(3) . . ?
O6 P2 C17 111.8(3) . . ?
O3 P2 C17 105.1(3) . . ?
O2 P2 C17 105.6(3) . . ?
O13 P3 O11 110.3(3) . . ?
O13 P3 O12 110.8(4) . . ?
O11 P3 O12 111.8(4) . . ?
O13 P3 C21 109.2(4) . . ?
O11 P3 C21 109.3(4) . . ?
O12 P3 C21 105.3(4) . . ?
O18 P4 O17 111.9(3) . . ?
O18 P4 O19 111.8(3) . . ?
O17 P4 O19 110.9(3) . . ?
O18 P4 C25 110.9(4) . . ?
O17 P4 C25 104.9(3) . . ?
O19 P4 C25 106.1(3) . . ?
O4 P5 O5 110.8(3) . . ?
O4 P5 O7 111.9(3) . . ?
O5 P5 O7 110.9(3) . . ?
O4 P5 C29 106.8(3) . . ?
O5 P5 C29 109.1(3) . . ?
O7 P5 C29 107.2(3) . . ?
O10 P6 O8 111.9(4) . . ?
O10 P6 O9 109.4(4) . . ?
O8 P6 O9 108.6(3) . . ?
O10 P6 C33 107.6(4) . . ?
O8 P6 C33 110.5(4) . . ?
O9 P6 C33 108.7(4) . . ?
C6 C1 C2 119.8(7) . . ?
C6 C1 Sb1 120.8(6) . . ?
C2 C1 Sb1 119.4(5) . . ?
C3 C2 C1 120.4(7) . . ?
C3 C2 H2 119.8 . . ?
C1 C2 H2 119.8 . . ?
C4 C3 C2 118.2(7) . . ?
C4 C3 H3 120.9 . . ?
C2 C3 H3 120.9 . . ?
C3 C4 C5 122.2(7) . . ?
C3 C4 Cl1 118.8(6) . . ?
C5 C4 Cl1 118.9(6) . . ?
C4 C5 C6 118.3(7) . . ?
C4 C5 H5 120.9 . . ?
C6 C5 H5 120.9 . . ?
C1 C6 C5 120.9(7) . . ?
C1 C6 H6 119.6 . . ?
C5 C6 H6 119.6 . . ?
C8 C7 C12 119.5(7) . . ?
C8 C7 Sb2 119.6(6) . . ?
C12 C7 Sb2 120.7(6) . . ?
C7 C8 C9 119.6(8) . . ?
C7 C8 H8 120.2 . . ?
C9 C8 H8 120.2 . . ?
C10 C9 C8 118.4(9) . . ?
C10 C9 H9 120.8 . . ?
C8 C9 H9 120.8 . . ?
C11 C10 C9 122.6(8) . . ?
C11 C10 Cl2 119.0(7) . . ?
C9 C10 Cl2 118.4(8) . . ?
C10 C11 C12 119.6(8) . . ?
C10 C11 H11 120.2 . . ?
C12 C11 H11 120.2 . . ?
C11 C12 C7 120.2(8) . . ?
C11 C12 H12 119.9 . . ?
C7 C12 H12 119.9 . . ?
C14 C13 C15 111.9(7) . . ?
C14 C13 C16 109.6(7) . . ?
C15 C13 C16 110.1(7) . . ?
C14 C13 P1 109.8(5) . . ?
C15 C13 P1 108.9(5) . . ?
C16 C13 P1 106.3(5) . . ?
C13 C14 H14A 109.5 . . ?
C13 C14 H14B 109.5 . . ?
H14A C14 H14B 109.5 . . ?
C13 C14 H14C 109.5 . . ?
H14A C14 H14C 109.5 . . ?
H14B C14 H14C 109.5 . . ?
C13 C15 H15A 109.5 . . ?
C13 C15 H15B 109.5 . . ?
H15A C15 H15B 109.5 . . ?
C13 C15 H15C 109.5 . . ?
H15A C15 H15C 109.5 . . ?
H15B C15 H15C 109.5 . . ?
C13 C16 H16A 109.5 . . ?
C13 C16 H16B 109.5 . . ?
H16A C16 H16B 109.5 . . ?
C13 C16 H16C 109.5 . . ?
H16A C16 H16C 109.5 . . ?
H16B C16 H16C 109.5 . . ?
C20 C17 C19 110.6(7) . . ?
C20 C17 C18 109.2(7) . . ?
C19 C17 C18 108.7(7) . . ?
C20 C17 P2 110.2(5) . . ?
C19 C17 P2 109.0(6) . . ?
C18 C17 P2 109.2(5) . . ?
C17 C18 H18A 109.5 . . ?
C17 C18 H18B 109.5 . . ?
H18A C18 H18B 109.5 . . ?
C17 C18 H18C 109.5 . . ?
H18A C18 H18C 109.5 . . ?
H18B C18 H18C 109.5 . . ?
C17 C19 H19A 109.5 . . ?
C17 C19 H19B 109.5 . . ?
H19A C19 H19B 109.5 . . ?
C17 C19 H19C 109.5 . . ?
H19A C19 H19C 109.5 . . ?
H19B C19 H19C 109.5 . . ?
C17 C20 H20A 109.5 . . ?
C17 C20 H20B 109.5 . . ?
H20A C20 H20B 109.5 . . ?
C17 C20 H20C 109.5 . . ?
H20A C20 H20C 109.5 . . ?
H20B C20 H20C 109.5 . . ?
C22 C21 C23 112.1(7) . . ?
C22 C21 C24 109.4(8) . . ?
C23 C21 C24 108.2(8) . . ?
C22 C21 P3 111.2(7) . . ?
C23 C21 P3 108.3(6) . . ?
C24 C21 P3 107.5(6) . . ?
C21 C22 H22A 109.5 . . ?
C21 C22 H22B 109.5 . . ?
H22A C22 H22B 109.5 . . ?
C21 C22 H22C 109.5 . . ?
H22A C22 H22C 109.5 . . ?
H22B C22 H22C 109.5 . . ?
C21 C23 H23A 109.5 . . ?
C21 C23 H23B 109.5 . . ?
H23A C23 H23B 109.5 . . ?
C21 C23 H23C 109.5 . . ?
H23A C23 H23C 109.5 . . ?
H23B C23 H23C 109.5 . . ?
C21 C24 H24A 109.5 . . ?
C21 C24 H24B 109.5 . . ?
H24A C24 H24B 109.5 . . ?
C21 C24 H24C 109.5 . . ?
H24A C24 H24C 109.5 . . ?
H24B C24 H24C 109.5 . . ?
C28 C25 C26 110.7(7) . . ?
C28 C25 C27 109.9(7) . . ?
C26 C25 C27 108.6(7) . . ?
C28 C25 P4 109.3(5) . . ?
C26 C25 P4 109.7(6) . . ?
C27 C25 P4 108.5(5) . . ?
C25 C26 H26A 109.5 . . ?
C25 C26 H26B 109.5 . . ?
H26A C26 H26B 109.5 . . ?
C25 C26 H26C 109.5 . . ?
H26A C26 H26C 109.5 . . ?
H26B C26 H26C 109.5 . . ?
C25 C27 H27A 109.5 . . ?
C25 C27 H27B 109.5 . . ?
H27A C27 H27B 109.5 . . ?
C25 C27 H27C 109.5 . . ?
H27A C27 H27C 109.5 . . ?
H27B C27 H27C 109.5 . . ?
C25 C28 H28A 109.5 . . ?
C25 C28 H28B 109.5 . . ?
H28A C28 H28B 109.5 . . ?
C25 C28 H28C 109.5 . . ?
H28A C28 H28C 109.5 . . ?
H28B C28 H28C 109.5 . . ?
C32 C29 C31 111.3(6) . . ?
C32 C29 C30 110.0(6) . . ?
C31 C29 C30 110.5(7) . . ?
C32 C29 P5 108.0(5) . . ?
C31 C29 P5 108.3(5) . . ?
C30 C29 P5 108.7(5) . . ?
C29 C30 H30A 109.5 . . ?
C29 C30 H30B 109.5 . . ?
H30A C30 H30B 109.5 . . ?
C29 C30 H30C 109.5 . . ?
H30A C30 H30C 109.5 . . ?
H30B C30 H30C 109.5 . . ?
C29 C31 H31A 109.5 . . ?
C29 C31 H31B 109.5 . . ?
H31A C31 H31B 109.5 . . ?
C29 C31 H31C 109.5 . . ?
H31A C31 H31C 109.5 . . ?
H31B C31 H31C 109.5 . . ?
C29 C32 H32A 109.5 . . ?
C29 C32 H32B 109.5 . . ?
H32A C32 H32B 109.5 . . ?
C29 C32 H32C 109.5 . . ?
H32A C32 H32C 109.5 . . ?
H32B C32 H32C 109.5 . . ?
C36 C33 C35 110.6(9) . . ?
C36 C33 C34 112.0(8) . . ?
C35 C33 C34 109.2(8) . . ?
C36 C33 P6 110.9(7) . . ?
C35 C33 P6 108.8(7) . . ?
C34 C33 P6 105.2(6) . . ?
C33 C34 H34A 109.5 . . ?
C33 C34 H34B 109.5 . . ?
H34A C34 H34B 109.5 . . ?
C33 C34 H34C 109.5 . . ?
H34A C34 H34C 109.5 . . ?
H34B C34 H34C 109.5 . . ?
C33 C35 H35A 109.5 . . ?
C33 C35 H35B 109.5 . . ?
H35A C35 H35B 109.5 . . ?
C33 C35 H35C 109.5 . . ?
H35A C35 H35C 109.5 . . ?
H35B C35 H35C 109.5 . . ?
C33 C36 H36A 109.5 . . ?
C33 C36 H36B 109.5 . . ?
H36A C36 H36B 109.5 . . ?
C33 C36 H36C 109.5 . . ?
H36A C36 H36C 109.5 . . ?
H36B C36 H36C 109.5 . . ?
Sb2 O1 Sb1 134.5(3) . . ?
P2 O2 Sb2 133.3(3) . . ?
P2 O3 Sb1 131.9(3) . . ?
P5 O4 Sb2 130.8(3) . . ?
P5 O5 Sb1 130.0(3) . . ?
P6 O8 Sb2 158.0(4) . . ?
P3 O11 Sb2 158.8(4) . . ?
P1 O14 Sb1 138.6(3) . . ?
P4 O17 Sb1 136.9(3) . . ?

loop_
_geom_bond_atom_site_label_1
_geom_bond_atom_site_label_2
_geom_bond_distance
_geom_bond_site_symmetry_2
_geom_bond_publ_flag
Sb1 O1 1.944(5) . ?
Sb1 O3 1.991(5) . ?
Sb1 O14 1.993(5) . ?
Sb1 O17 1.998(5) . ?
Sb1 O5 2.034(5) . ?
Sb1 C1 2.095(7) . ?
Sb2 O1 1.931(4) . ?
Sb2 O11 1.982(5) . ?
Sb2 O8 1.992(5) . ?
Sb2 O2 2.023(5) . ?
Sb2 O4 2.032(5) . ?
Sb2 C7 2.108(7) . ?
P1 O15 1.508(5) . ?
P1 O16 1.543(6) . ?
P1 O14 1.559(5) . ?
P1 C13 1.815(8) . ?
P2 O6 1.495(5) . ?
P2 O3 1.535(5) . ?
P2 O2 1.537(5) . ?
P2 C17 1.786(8) . ?
P3 O13 1.506(5) . ?
P3 O11 1.513(5) . ?
P3 O12 1.532(6) . ?
P3 C21 1.802(8) . ?
P4 O18 1.493(5) . ?
P4 O17 1.549(5) . ?
P4 O19 1.552(5) . ?
P4 C25 1.788(8) . ?
P5 O4 1.517(5) . ?
P5 O5 1.540(5) . ?
P5 O7 1.552(5) . ?
P5 C29 1.817(7) . ?
P6 O10 1.515(6) . ?
P6 O8 1.535(5) . ?
P6 O9 1.550(6) . ?
P6 C33 1.797(9) . ?
C1 C6 1.361(9) . ?
C1 C2 1.397(10) . ?
C2 C3 1.383(10) . ?
C2 H2 0.9500 . ?
C3 C4 1.373(10) . ?
C3 H3 0.9500 . ?
C4 C5 1.383(10) . ?
C4 Cl1 1.739(7) . ?
C5 C6 1.387(10) . ?
C5 H5 0.9500 . ?
C6 H6 0.9500 . ?
C7 C8 1.358(10) . ?
C7 C12 1.393(10) . ?
C8 C9 1.391(11) . ?
C8 H8 0.9500 . ?
C9 C10 1.364(12) . ?
C9 H9 0.9500 . ?
C10 C11 1.327(12) . ?
C10 Cl2 1.752(8) . ?
C11 C12 1.350(11) . ?
C11 H11 0.9500 . ?
C12 H12 0.9500 . ?
C13 C14 1.528(11) . ?
C13 C15 1.537(10) . ?
C13 C16 1.541(10) . ?
C14 H14A 0.9800 . ?
C14 H14B 0.9800 . ?
C14 H14C 0.9800 . ?
C15 H15A 0.9800 . ?
C15 H15B 0.9800 . ?
C15 H15C 0.9800 . ?
C16 H16A 0.9800 . ?
C16 H16B 0.9800 . ?
C16 H16C 0.9800 . ?
C17 C20 1.517(10) . ?
C17 C19 1.527(11) . ?
C17 C18 1.532(10) . ?
C18 H18A 0.9800 . ?
C18 H18B 0.9800 . ?
C18 H18C 0.9800 . ?
C19 H19A 0.9800 . ?
C19 H19B 0.9800 . ?
C19 H19C 0.9800 . ?
C20 H20A 0.9800 . ?
C20 H20B 0.9800 . ?
C20 H20C 0.9800 . ?
C21 C22 1.487(11) . ?
C21 C23 1.535(11) . ?
C21 C24 1.545(12) . ?
C22 H22A 0.9800 . ?
C22 H22B 0.9800 . ?
C22 H22C 0.9800 . ?
C23 H23A 0.9800 . ?
C23 H23B 0.9800 . ?
C23 H23C 0.9800 . ?
C24 H24A 0.9800 . ?
C24 H24B 0.9800 . ?
C24 H24C 0.9800 . ?
C25 C28 1.524(11) . ?
C25 C26 1.526(11) . ?
C25 C27 1.537(10) . ?
C26 H26A 0.9800 . ?
C26 H26B 0.9800 . ?
C26 H26C 0.9800 . ?
C27 H27A 0.9800 . ?
C27 H27B 0.9800 . ?
C27 H27C 0.9800 . ?
C28 H28A 0.9800 . ?
C28 H28B 0.9800 . ?
C28 H28C 0.9800 . ?
C29 C32 1.516(10) . ?
C29 C31 1.524(10) . ?
C29 C30 1.525(10) . ?
C30 H30A 0.9800 . ?
C30 H30B 0.9800 . ?
C30 H30C 0.9800 . ?
C31 H31A 0.9800 . ?
C31 H31B 0.9800 . ?
C31 H31C 0.9800 . ?
C32 H32A 0.9800 . ?
C32 H32B 0.9800 . ?
C32 H32C 0.9800 . ?
C33 C36 1.490(12) . ?
C33 C35 1.530(12) . ?
C33 C34 1.549(12) . ?
C34 H34A 0.9800 . ?
C34 H34B 0.9800 . ?
C34 H34C 0.9800 . ?
C35 H35A 0.9800 . ?
C35 H35B 0.9800 . ?
C35 H35C 0.9800 . ?
C36 H36A 0.9800 . ?
C36 H36B 0.9800 . ?
C36 H36C 0.9800 . ?

loop_
_geom_torsion_atom_site_label_1
_geom_torsion_atom_site_label_2
_geom_torsion_atom_site_label_3
_geom_torsion_atom_site_label_4
_geom_torsion
_geom_torsion_site_symmetry_1
_geom_torsion_site_symmetry_2
_geom_torsion_site_symmetry_3
_geom_torsion_site_symmetry_4
_geom_torsion_publ_flag
O1 Sb1 C1 C6 -140(7) . . . . ?
O3 Sb1 C1 C6 -32.8(6) . . . . ?
O14 Sb1 C1 C6 58.1(6) . . . . ?
O17 Sb1 C1 C6 147.0(6) . . . . ?
O5 Sb1 C1 C6 -123.8(6) . . . . ?
O1 Sb1 C1 C2 40(8) . . . . ?
O3 Sb1 C1 C2 147.2(5) . . . . ?
O14 Sb1 C1 C2 -121.9(5) . . . . ?
O17 Sb1 C1 C2 -33.0(5) . . . . ?
O5 Sb1 C1 C2 56.2(5) . . . . ?
C6 C1 C2 C3 2.2(10) . . . . ?
Sb1 C1 C2 C3 -177.7(5) . . . . ?
C1 C2 C3 C4 1.2(10) . . . . ?
C2 C3 C4 C5 -4.2(11) . . . . ?
C2 C3 C4 Cl1 177.9(5) . . . . ?
C3 C4 C5 C6 3.7(11) . . . . ?
Cl1 C4 C5 C6 -178.4(5) . . . . ?
C2 C1 C6 C5 -2.7(11) . . . . ?
Sb1 C1 C6 C5 177.2(5) . . . . ?
C4 C5 C6 C1 -0.1(11) . . . . ?
O1 Sb2 C7 C8 -22(12) . . . . ?
O11 Sb2 C7 C8 -125.0(6) . . . . ?
O8 Sb2 C7 C8 143.0(6) . . . . ?
O2 Sb2 C7 C8 -34.9(6) . . . . ?
O4 Sb2 C7 C8 55.5(6) . . . . ?
O1 Sb2 C7 C12 154(11) . . . . ?
O11 Sb2 C7 C12 50.6(6) . . . . ?
O8 Sb2 C7 C12 -41.4(6) . . . . ?
O2 Sb2 C7 C12 140.6(6) . . . . ?
O4 Sb2 C7 C12 -129.0(6) . . . . ?
C12 C7 C8 C9 0.5(12) . . . . ?
Sb2 C7 C8 C9 176.1(6) . . . . ?
C7 C8 C9 C10 -0.5(13) . . . . ?
C8 C9 C10 C11 2.8(14) . . . . ?
C8 C9 C10 Cl2 -177.8(7) . . . . ?
C9 C10 C11 C12 -4.9(14) . . . . ?
Cl2 C10 C11 C12 175.7(6) . . . . ?
C10 C11 C12 C7 4.7(13) . . . . ?
C8 C7 C12 C11 -2.5(12) . . . . ?
Sb2 C7 C12 C11 -178.1(6) . . . . ?
O15 P1 C13 C14 179.5(5) . . . . ?
O16 P1 C13 C14 56.3(6) . . . . ?
O14 P1 C13 C14 -58.9(6) . . . . ?
O15 P1 C13 C15 -57.7(6) . . . . ?
O16 P1 C13 C15 179.2(5) . . . . ?
O14 P1 C13 C15 64.0(6) . . . . ?
O15 P1 C13 C16 60.9(6) . . . . ?
O16 P1 C13 C16 -62.2(6) . . . . ?
O14 P1 C13 C16 -177.4(5) . . . . ?
O6 P2 C17 C20 -179.9(5) . . . . ?
O3 P2 C17 C20 -58.2(6) . . . . ?
O2 P2 C17 C20 55.6(6) . . . . ?
O6 P2 C17 C19 58.6(6) . . . . ?
O3 P2 C17 C19 -179.7(5) . . . . ?
O2 P2 C17 C19 -65.9(6) . . . . ?
O6 P2 C17 C18 -60.0(6) . . . . ?
O3 P2 C17 C18 61.6(6) . . . . ?
O2 P2 C17 C18 175.5(5) . . . . ?
O13 P3 C21 C22 64.5(7) . . . . ?
O11 P3 C21 C22 -174.8(6) . . . . ?
O12 P3 C21 C22 -54.5(8) . . . . ?
O13 P3 C21 C23 -171.9(6) . . . . ?
O11 P3 C21 C23 -51.2(7) . . . . ?
O12 P3 C21 C23 69.0(7) . . . . ?
O13 P3 C21 C24 -55.3(7) . . . . ?
O11 P3 C21 C24 65.5(7) . . . . ?
O12 P3 C21 C24 -174.3(6) . . . . ?
O18 P4 C25 C28 -173.1(5) . . . . ?
O17 P4 C25 C28 -52.2(6) . . . . ?
O19 P4 C25 C28 65.2(6) . . . . ?
O18 P4 C25 C26 65.3(6) . . . . ?
O17 P4 C25 C26 -173.8(5) . . . . ?
O19 P4 C25 C26 -56.4(6) . . . . ?
O18 P4 C25 C27 -53.2(6) . . . . ?
O17 P4 C25 C27 67.7(6) . . . . ?
O19 P4 C25 C27 -174.9(5) . . . . ?
O4 P5 C29 C32 -58.1(6) . . . . ?
O5 P5 C29 C32 61.7(6) . . . . ?
O7 P5 C29 C32 -178.2(5) . . . . ?
O4 P5 C29 C31 62.5(6) . . . . ?
O5 P5 C29 C31 -177.7(5) . . . . ?
O7 P5 C29 C31 -57.6(6) . . . . ?
O4 P5 C29 C30 -177.3(5) . . . . ?
O5 P5 C29 C30 -57.6(6) . . . . ?
O7 P5 C29 C30 62.6(6) . . . . ?
O10 P6 C33 C36 -63.0(8) . . . . ?
O8 P6 C33 C36 59.4(8) . . . . ?
O9 P6 C33 C36 178.6(7) . . . . ?
O10 P6 C33 C35 175.2(7) . . . . ?
O8 P6 C33 C35 -62.3(8) . . . . ?
O9 P6 C33 C35 56.8(8) . . . . ?
O10 P6 C33 C34 58.2(7) . . . . ?
O8 P6 C33 C34 -179.3(5) . . . . ?
O9 P6 C33 C34 -60.2(7) . . . . ?
O11 Sb2 O1 Sb1 132.4(4) . . . . ?
O8 Sb2 O1 Sb1 -135.7(4) . . . . ?
O2 Sb2 O1 Sb1 42.2(4) . . . . ?
O4 Sb2 O1 Sb1 -48.1(4) . . . . ?
C7 Sb2 O1 Sb1 29(11) . . . . ?
O3 Sb1 O1 Sb2 -42.2(4) . . . . ?
O14 Sb1 O1 Sb2 -133.2(4) . . . . ?
O17 Sb1 O1 Sb2 138.0(4) . . . . ?
O5 Sb1 O1 Sb2 48.8(4) . . . . ?
C1 Sb1 O1 Sb2 65(8) . . . . ?
O6 P2 O2 Sb2 74.4(5) . . . . ?
O3 P2 O2 Sb2 -50.5(5) . . . . ?
C17 P2 O2 Sb2 -162.4(4) . . . . ?
O1 Sb2 O2 P2 12.0(4) . . . . ?
O11 Sb2 O2 P2 -75.5(4) . . . . ?
O8 Sb2 O2 P2 76(5) . . . . ?
O4 Sb2 O2 P2 101.6(4) . . . . ?
C7 Sb2 O2 P2 -168.3(5) . . . . ?
O6 P2 O3 Sb1 -75.5(4) . . . . ?
O2 P2 O3 Sb1 50.6(4) . . . . ?
C17 P2 O3 Sb1 162.9(4) . . . . ?
O1 Sb1 O3 P2 -13.1(4) . . . . ?
O14 Sb1 O3 P2 77.6(4) . . . . ?
O17 Sb1 O3 P2 148(18) . . . . ?
O5 Sb1 O3 P2 -103.0(4) . . . . ?
C1 Sb1 O3 P2 168.7(4) . . . . ?
O5 P5 O4 Sb2 51.6(5) . . . . ?
O7 P5 O4 Sb2 -72.6(4) . . . . ?
C29 P5 O4 Sb2 170.4(4) . . . . ?
O1 Sb2 O4 P5 -10.7(4) . . . . ?
O11 Sb2 O4 P5 -1(4) . . . . ?
O8 Sb2 O4 P5 78.3(4) . . . . ?
O2 Sb2 O4 P5 -100.7(4) . . . . ?
C7 Sb2 O4 P5 170.5(4) . . . . ?
O4 P5 O5 Sb1 -49.9(4) . . . . ?
O7 P5 O5 Sb1 74.9(4) . . . . ?
C29 P5 O5 Sb1 -167.2(4) . . . . ?
O1 Sb1 O5 P5 8.7(4) . . . . ?
O3 Sb1 O5 P5 100.5(4) . . . . ?
O14 Sb1 O5 P5 -96(6) . . . . ?
O17 Sb1 O5 P5 -80.1(4) . . . . ?
C1 Sb1 O5 P5 -170.8(4) . . . . ?
O10 P6 O8 Sb2 -27.6(10) . . . . ?
O9 P6 O8 Sb2 93.3(9) . . . . ?
C33 P6 O8 Sb2 -147.5(9) . . . . ?
O1 Sb2 O8 P6 -89.9(9) . . . . ?
O11 Sb2 O8 P6 -2.4(9) . . . . ?
O2 Sb2 O8 P6 -154(5) . . . . ?
O4 Sb2 O8 P6 -179.6(9) . . . . ?
C7 Sb2 O8 P6 90.4(9) . . . . ?
O13 P3 O11 Sb2 -99.7(10) . . . . ?
O12 P3 O11 Sb2 24.0(11) . . . . ?
C21 P3 O11 Sb2 140.3(10) . . . . ?
O1 Sb2 O11 P3 95.5(10) . . . . ?
O8 Sb2 O11 P3 6.6(10) . . . . ?
O2 Sb2 O11 P3 -174.5(10) . . . . ?
O4 Sb2 O11 P3 86(4) . . . . ?
C7 Sb2 O11 P3 -85.7(10) . . . . ?
O15 P1 O14 Sb1 -39.5(6) . . . . ?
O16 P1 O14 Sb1 85.9(5) . . . . ?
C13 P1 O14 Sb1 -159.9(5) . . . . ?
O1 Sb1 O14 P1 0.3(5) . . . . ?
O3 Sb1 O14 P1 -91.5(5) . . . . ?
O17 Sb1 O14 P1 89.0(5) . . . . ?
O5 Sb1 O14 P1 105(6) . . . . ?
C1 Sb1 O14 P1 179.7(5) . . . . ?
O18 P4 O17 Sb1 -61.3(5) . . . . ?
O19 P4 O17 Sb1 64.3(5) . . . . ?
C25 P4 O17 Sb1 178.4(4) . . . . ?
O1 Sb1 O17 P4 6.3(4) . . . . ?
O3 Sb1 O17 P4 -155(18) . . . . ?
O14 Sb1 O17 P4 -84.3(4) . . . . ?
O5 Sb1 O17 P4 96.2(4) . . . . ?
C1 Sb1 O17 P4 -175.4(5) . . . . ?
